data_8105356
loop_
_publ_author_name
'Xiao, Jianchang'
'Zhou, Cun'
'Tan, Hui'
'Huang, Meifen'
'Wu, Qiong'

_publ_section_title
;
 Crystal structure of
 bis((3-chlorosalicylidene)-ethylenediaminato-\k4N,N&#x2032;,O,O&#x2032;)nickel
 (II), C16H12Cl2NiN2O2
;
_journal_issue 4
_journal_name_full 'Zeitschrift f\"ur Kristallographie - New Crystal Structures'
_journal_page_first 995
_journal_page_last 996
_journal_paper_doi 10.1515/ncrs-2020-0151
_journal_volume 235
_journal_year 2020
_chemical_formula_moiety 'C16 H12 Cl2 N2 Ni O2'
_chemical_formula_sum 'C16 H12 Cl2 N2 Ni O2'
_chemical_formula_weight 393.89
_chemical_name_systematic
;
Crystal structure of 
bis(3-chlorosalicylidene)-ethylenediaminato)-Nickel (II),
C~16~H~12~Cl~2~NiN~2~O~2~
;
_space_group_crystal_system orthorhombic
_space_group_IT_number 61
_space_group_name_Hall '-P 2ac 2ab'
_space_group_name_H-M_alt 'P b c a'
_atom_sites_solution_hydrogens geom
_atom_sites_solution_primary direct
_atom_sites_solution_secondary difmap
_audit_creation_method SHELXL-2014/7
_cell_angle_alpha 90.00
_cell_angle_beta 90.00
_cell_angle_gamma 90.00
_cell_formula_units_Z 8
_cell_length_a 12.5166(12)
_cell_length_b 12.5881(14)
_cell_length_c 19.0086(19)
_cell_measurement_reflns_used 2849
_cell_measurement_temperature 296(2)
_cell_measurement_theta_max 27.030
_cell_measurement_theta_min 2.533
_cell_volume 2995.0(5)
_computing_cell_refinement 'SAINT v8.34A (Bruker, 2013)'
_computing_data_reduction 'SAINT v8.34A (Bruker, 2013)'
_computing_molecular_graphics 'Olex2 (Dolomanov et al., 2009)'
_computing_publication_material 'Olex2 (Dolomanov et al., 2009)'
_computing_structure_refinement 'XL (Sheldrick, 2008)'
_computing_structure_solution 'SHELXS-97 (Sheldrick, 1990)'
_diffrn_ambient_temperature 296.15
_diffrn_measured_fraction_theta_full 0.999
_diffrn_measured_fraction_theta_max 0.999
_diffrn_measurement_device_type 'CCD area detector'
_diffrn_measurement_method 'phi and omega scans'
_diffrn_radiation_monochromator graphite
_diffrn_radiation_type MoK\a
_diffrn_radiation_wavelength 0.71073
_diffrn_reflns_av_R_equivalents 0.1074
_diffrn_reflns_av_unetI/netI 0.0701
_diffrn_reflns_limit_h_max 14
_diffrn_reflns_limit_h_min -14
_diffrn_reflns_limit_k_max 14
_diffrn_reflns_limit_k_min -14
_diffrn_reflns_limit_l_max 22
_diffrn_reflns_limit_l_min -20
_diffrn_reflns_number 15534
_diffrn_reflns_theta_full 25.00
_diffrn_reflns_theta_max 25.00
_diffrn_reflns_theta_min 2.53
_diffrn_source 'fine-focus sealed tube'
_exptl_absorpt_coefficient_mu 1.662
_exptl_absorpt_correction_T_max 0.7456
_exptl_absorpt_correction_T_min 0.6164
_exptl_absorpt_correction_type multi-scan
_exptl_absorpt_process_details
;
SADABS-2014/5 (Bruker,2014/5) was used for absorption correction.
wR2(int) was 0.1820 before and 0.0580 after correction.
The Ratio of minimum to maximum transmission is 0.8267.
The \l/2 correction factor is 0.00150.
;
_exptl_crystal_colour green
_exptl_crystal_density_diffrn 1.747
_exptl_crystal_density_method 'not measured'
_exptl_crystal_description block
_exptl_crystal_F_000 1600
_exptl_crystal_size_max 0.18
_exptl_crystal_size_mid 0.16
_exptl_crystal_size_min 0.14
_refine_diff_density_max 0.397
_refine_diff_density_min -0.313
_refine_diff_density_rms 0.086
_refine_ls_extinction_method none
_refine_ls_goodness_of_fit_ref 0.993
_refine_ls_hydrogen_treatment constr
_refine_ls_matrix_type full
_refine_ls_number_parameters 208
_refine_ls_number_reflns 2635
_refine_ls_number_restraints 0
_refine_ls_restrained_S_all 0.993
_refine_ls_R_factor_all 0.0871
_refine_ls_R_factor_gt 0.0435
_refine_ls_shift/su_max 0.001
_refine_ls_shift/su_mean 0.000
_refine_ls_structure_factor_coef Fsqd
_refine_ls_weighting_details 'calc w=1/[\s^2^(Fo^2^)+(0.0331P)^2^+0.0000P] where P=(Fo^2^+2Fc^2^)/3'
_refine_ls_weighting_scheme calc
_refine_ls_wR_factor_gt 0.0744
_refine_ls_wR_factor_ref 0.0826
_reflns_number_gt 1760
_reflns_number_total 2635
_reflns_threshold_expression >2sigma(I)
_cod_data_source_file suppl_ncrs-2020-0151_suppl.cif
_cod_data_source_block d46
_cod_database_code 8105356
_shelx_shelxl_version_number 2014/7
_olex2_refinement_description
;
1. Fixed Uiso
 At 1.2 times of:
  All C(H) groups, All C(H,H) groups
2.a Secondary CH2 refined with riding coordinates:
 C8(H8A,H8B), C9(H9A,H9B)
2.b Aromatic/amide H refined with riding coordinates:
 C3(H3), C4(H4), C5(H5), C7(H7), C10(H10), C12(H12), C13(H13), C14(H14)
;
_olex2_submission_special_instructions 'No special instructions were received'

loop_
_space_group_symop_id
_space_group_symop_operation_xyz
1 'x, y, z'
2 '-x+1/2, -y, z+1/2'
3 '-x, y+1/2, -z+1/2'
4 'x+1/2, -y+1/2, -z'
5 '-x, -y, -z'
6 'x-1/2, y, -z-1/2'
7 'x, -y-1/2, z-1/2'
8 '-x-1/2, y-1/2, z'

loop_
_atom_site_label
_atom_site_type_symbol
_atom_site_fract_x
_atom_site_fract_y
_atom_site_fract_z
_atom_site_U_iso_or_equiv
_atom_site_adp_type
_atom_site_occupancy
_atom_site_calc_flag
_atom_site_disorder_assembly
_atom_site_disorder_group
_atom_site_refinement_flags_posn
Ni1 Ni 0.63061(3) 0.53407(4) 0.49571(2) 0.02082(15) Uani 1 d . . .
Cl1 Cl 0.59054(8) 0.54196(8) 0.24945(5) 0.0323(3) Uani 1 d . . .
Cl2 Cl 0.44928(8) 0.83946(9) 0.41387(5) 0.0383(3) Uani 1 d . . .
O1 O 0.64041(18) 0.5244(2) 0.39892(12) 0.0247(6) Uani 1 d . . .
O2 O 0.55203(19) 0.6564(2) 0.47918(12) 0.0245(6) Uani 1 d . . .
N1 N 0.7154(2) 0.4165(2) 0.51177(15) 0.0221(8) Uani 1 d . . .
N2 N 0.6122(2) 0.5398(2) 0.59170(15) 0.0225(7) Uani 1 d . . .
C1 C 0.6837(3) 0.4488(3) 0.36249(19) 0.0222(9) Uani 1 d . . .
C2 C 0.6708(3) 0.4457(3) 0.28871(19) 0.0244(10) Uani 1 d . . .
C3 C 0.7157(3) 0.3698(3) 0.2467(2) 0.0319(10) Uani 1 d . . .
H3 H 0.7055 0.3719 0.1983 0.038 Uiso 1 calc . . R
C4 C 0.7767(3) 0.2891(3) 0.2768(2) 0.0365(11) Uani 1 d . . .
H4 H 0.8083 0.2380 0.2483 0.044 Uiso 1 calc . . R
C5 C 0.7901(3) 0.2851(3) 0.3475(2) 0.0283(10) Uani 1 d . . .
H5 H 0.8296 0.2301 0.3673 0.034 Uiso 1 calc . . R
C6 C 0.7446(3) 0.3635(3) 0.39144(19) 0.0221(9) Uani 1 d . . .
C7 C 0.7565(3) 0.3536(3) 0.46518(19) 0.0251(10) Uani 1 d . . .
H7 H 0.7973 0.2971 0.4816 0.030 Uiso 1 calc . . R
C8 C 0.7401(3) 0.3994(3) 0.58674(18) 0.0317(10) Uani 1 d . . .
H8A H 0.8040 0.4380 0.6000 0.038 Uiso 1 calc . . R
H8B H 0.7512 0.3245 0.5961 0.038 Uiso 1 calc . . R
C9 C 0.6451(3) 0.4399(3) 0.62697(18) 0.0270(10) Uani 1 d . . .
H9A H 0.5875 0.3884 0.6259 0.032 Uiso 1 calc . . R
H9B H 0.6642 0.4535 0.6756 0.032 Uiso 1 calc . . R
C10 C 0.5672(3) 0.6129(3) 0.62790(19) 0.0244(10) Uani 1 d . . .
H10 H 0.5643 0.6038 0.6764 0.029 Uiso 1 calc . . R
C11 C 0.5210(3) 0.7077(3) 0.5993(2) 0.0244(9) Uani 1 d . . .
C12 C 0.4766(3) 0.7826(3) 0.6460(2) 0.0306(10) Uani 1 d . . .
H12 H 0.4805 0.7705 0.6942 0.037 Uiso 1 calc . . R
C13 C 0.4281(3) 0.8726(3) 0.6218(2) 0.0346(11) Uani 1 d . . .
H13 H 0.4007 0.9223 0.6532 0.042 Uiso 1 calc . . R
C14 C 0.4200(3) 0.8892(3) 0.5500(2) 0.0320(10) Uani 1 d . . .
H14 H 0.3862 0.9498 0.5332 0.038 Uiso 1 calc . . R
C15 C 0.4617(3) 0.8163(3) 0.5034(2) 0.0286(9) Uani 1 d . . .
C16 C 0.5140(3) 0.7220(3) 0.5262(2) 0.0227(9) Uani 1 d . . .

loop_
_atom_site_aniso_label
_atom_site_aniso_U_11
_atom_site_aniso_U_22
_atom_site_aniso_U_33
_atom_site_aniso_U_23
_atom_site_aniso_U_13
_atom_site_aniso_U_12
Ni1 0.0192(3) 0.0177(3) 0.0256(3) 0.0023(2) -0.0024(2) 0.0010(2)
Cl1 0.0371(6) 0.0297(6) 0.0302(6) 0.0063(5) -0.0030(4) 0.0041(5)
Cl2 0.0433(7) 0.0300(7) 0.0417(7) 0.0057(5) -0.0064(5) 0.0116(5)
O1 0.0249(15) 0.0203(17) 0.0289(15) 0.0039(12) -0.0008(12) 0.0056(13)
O2 0.0248(15) 0.0192(17) 0.0294(15) 0.0028(12) -0.0006(12) 0.0040(13)
N1 0.0191(18) 0.022(2) 0.025(2) 0.0031(14) -0.0030(14) -0.0002(15)
N2 0.0197(18) 0.019(2) 0.0285(19) 0.0027(15) -0.0034(13) -0.0026(16)
C1 0.012(2) 0.020(3) 0.035(2) 0.0015(18) 0.0016(17) -0.0046(18)
C2 0.021(2) 0.023(3) 0.029(2) 0.0056(18) 0.0009(17) -0.0010(19)
C3 0.032(2) 0.035(3) 0.029(2) 0.001(2) 0.0020(19) -0.005(2)
C4 0.032(3) 0.035(3) 0.043(3) -0.007(2) 0.006(2) 0.006(2)
C5 0.024(2) 0.022(3) 0.038(3) 0.0023(19) -0.0027(19) 0.002(2)
C6 0.016(2) 0.019(3) 0.031(2) 0.0010(17) -0.0010(18) -0.0047(18)
C7 0.012(2) 0.023(3) 0.041(3) 0.0043(19) -0.0062(18) 0.0013(19)
C8 0.036(3) 0.032(3) 0.027(2) 0.0047(19) -0.010(2) 0.004(2)
C9 0.033(3) 0.022(3) 0.026(2) 0.0045(17) -0.0025(18) -0.004(2)
C10 0.016(2) 0.032(3) 0.025(2) -0.0030(19) -0.0024(17) -0.007(2)
C11 0.015(2) 0.023(3) 0.035(3) -0.0055(18) -0.0036(17) -0.0047(19)
C12 0.022(2) 0.032(3) 0.038(3) -0.009(2) -0.0025(19) -0.008(2)
C13 0.025(3) 0.028(3) 0.050(3) -0.018(2) 0.001(2) 0.001(2)
C14 0.021(2) 0.021(3) 0.054(3) -0.007(2) -0.008(2) 0.004(2)
C15 0.022(2) 0.024(3) 0.040(3) 0.001(2) -0.003(2) -0.0035(19)
C16 0.012(2) 0.019(3) 0.036(2) 0.0014(18) -0.0005(17) -0.0054(19)

loop_
_atom_type_symbol
_atom_type_description
_atom_type_scat_dispersion_real
_atom_type_scat_dispersion_imag
_atom_type_scat_source
C C 0.0033 0.0016 'International Tables Vol C Tables 4.2.6.8 and 6.1.1.4'
H H 0.0000 0.0000 'International Tables Vol C Tables 4.2.6.8 and 6.1.1.4'
Cl Cl 0.1484 0.1585 'International Tables Vol C Tables 4.2.6.8 and 6.1.1.4'
N N 0.0061 0.0033 'International Tables Vol C Tables 4.2.6.8 and 6.1.1.4'
Ni Ni 0.3393 1.1124 'International Tables Vol C Tables 4.2.6.8 and 6.1.1.4'
O O 0.0106 0.0060 'International Tables Vol C Tables 4.2.6.8 and 6.1.1.4'

loop_
_geom_angle_atom_site_label_1
_geom_angle_atom_site_label_2
_geom_angle_atom_site_label_3
_geom_angle
_geom_angle_site_symmetry_1
_geom_angle_site_symmetry_3
O1 Ni1 O2 85.47(10) . .
N1 Ni1 O1 94.23(12) . .
N1 Ni1 O2 176.96(12) . .
N2 Ni1 O1 176.29(11) . .
N2 Ni1 O2 93.97(12) . .
N2 Ni1 N1 86.52(13) . .
C1 O1 Ni1 127.4(2) . .
C16 O2 Ni1 127.0(2) . .
C7 N1 Ni1 127.3(3) . .
C7 N1 C8 119.3(3) . .
C8 N1 Ni1 113.4(2) . .
C9 N2 Ni1 112.4(2) . .
C10 N2 Ni1 128.0(3) . .
C10 N2 C9 119.3(3) . .
O1 C1 C2 120.2(3) . .
O1 C1 C6 124.7(3) . .
C2 C1 C6 115.1(3) . .
C1 C2 Cl1 118.2(3) . .
C3 C2 Cl1 118.3(3) . .
C3 C2 C1 123.5(4) . .
C2 C3 H3 120.1 . .
C2 C3 C4 119.7(4) . .
C4 C3 H3 120.1 . .
C3 C4 H4 119.9 . .
C5 C4 C3 120.1(4) . .
C5 C4 H4 119.9 . .
C4 C5 H5 119.7 . .
C4 C5 C6 120.7(4) . .
C6 C5 H5 119.7 . .
C5 C6 C1 120.8(3) . .
C5 C6 C7 118.8(4) . .
C7 C6 C1 120.3(4) . .
N1 C7 C6 125.6(4) . .
N1 C7 H7 117.2 . .
C6 C7 H7 117.2 . .
N1 C8 H8A 110.5 . .
N1 C8 H8B 110.5 . .
N1 C8 C9 106.0(3) . .
H8A C8 H8B 108.7 . .
C9 C8 H8A 110.5 . .
C9 C8 H8B 110.5 . .
N2 C9 C8 106.1(3) . .
N2 C9 H9A 110.5 . .
N2 C9 H9B 110.5 . .
C8 C9 H9A 110.5 . .
C8 C9 H9B 110.5 . .
H9A C9 H9B 108.7 . .
N2 C10 H10 117.5 . .
N2 C10 C11 124.9(4) . .
C11 C10 H10 117.5 . .
C12 C11 C10 118.6(4) . .
C16 C11 C10 120.5(4) . .
C16 C11 C12 120.8(4) . .
C11 C12 H12 119.4 . .
C13 C12 C11 121.3(4) . .
C13 C12 H12 119.4 . .
C12 C13 H13 120.3 . .
C12 C13 C14 119.3(4) . .
C14 C13 H13 120.3 . .
C13 C14 H14 119.8 . .
C15 C14 C13 120.4(4) . .
C15 C14 H14 119.8 . .
C14 C15 Cl2 119.0(3) . .
C14 C15 C16 122.3(4) . .
C16 C15 Cl2 118.7(3) . .
O2 C16 C11 125.0(4) . .
O2 C16 C15 119.1(3) . .
C11 C16 C15 115.9(4) . .

loop_
_geom_bond_atom_site_label_1
_geom_bond_atom_site_label_2
_geom_bond_distance
_geom_bond_site_symmetry_2
Ni1 O1 1.848(2) .
Ni1 O2 1.854(2) .
Ni1 N1 1.846(3) .
Ni1 N2 1.840(3) .
Cl1 C2 1.742(4) .
Cl2 C15 1.733(4) .
O1 C1 1.296(4) .
O2 C16 1.306(4) .
N1 C7 1.294(4) .
N1 C8 1.474(4) .
N2 C9 1.483(4) .
N2 C10 1.280(4) .
C1 C2 1.412(5) .
C1 C6 1.426(5) .
C2 C3 1.366(5) .
C3 H3 0.9300 .
C3 C4 1.393(5) .
C4 H4 0.9300 .
C4 C5 1.355(5) .
C5 H5 0.9300 .
C5 C6 1.413(5) .
C6 C7 1.415(4) .
C7 H7 0.9300 .
C8 H8A 0.9700 .
C8 H8B 0.9700 .
C8 C9 1.503(5) .
C9 H9A 0.9700 .
C9 H9B 0.9700 .
C10 H10 0.9300 .
C10 C11 1.433(5) .
C11 C12 1.409(5) .
C11 C16 1.405(5) .
C12 H12 0.9300 .
C12 C13 1.366(5) .
C13 H13 0.9300 .
C13 C14 1.383(5) .
C14 H14 0.9300 .
C14 C15 1.378(5) .
C15 C16 1.423(5) .
